data_9004224
loop_
_publ_author_name
'Bayliss, P.'

_publ_section_title
;
 Revised unit cell dimensions, space group,
 and chemical formua of some metallic minerals
 Note: cell edges taken from Handbook of Mineralogy
;
_journal_name_full 'The Canadian Mineralogist'
_journal_page_first 751
_journal_page_last 755
_journal_volume 28
_journal_year 1990
_chemical_formula_sum 'Bi Pd'
_chemical_name_mineral Sobolevskite
_space_group_IT_number 194
_symmetry_space_group_name_Hall '-P 6c 2c'
_symmetry_space_group_name_H-M 'P 63/m m c'
_cell_angle_alpha 90
_cell_angle_beta 90
_cell_angle_gamma 120
_cell_length_a 4.23
_cell_length_b 4.23
_cell_length_c 5.69
_cell_formula_units_Z 2
_cell_volume 88.171
_database_code_amcsd 0005249
_exptl_crystal_density_diffrn 11.880
_cod_database_code 9004224

loop_
_space_group_symop_operation_xyz
x,y,z
-x,-x+y,1/2+z
x,x-y,1/2-z
-x+y,-x,1/2-z
x-y,x,1/2+z
-y,-x,z
y,x,-z
y,-x+y,-z
-y,x-y,z
x-y,-y,1/2+z
-x+y,y,1/2-z
x,y,1/2-z
-x,-y,1/2+z
x,x-y,z
-x,-x+y,-z
x-y,x,-z
-x+y,-x,z
y,x,1/2+z
-y,-x,1/2-z
-y,x-y,1/2-z
y,-x+y,1/2+z
-x+y,y,z
x-y,-y,-z
-x,-y,-z

loop_
_atom_site_label
_atom_site_fract_x
_atom_site_fract_y
_atom_site_fract_z
Bi 0.33333 0.66667 0.25000
Pd 0.00000 0.00000 0.00000

loop_
_cod_related_entry_id
_cod_related_entry_database
_cod_related_entry_code
1 AMCSD 0005249
